data_2103247
loop_
_publ_author_name
'Nassimbeni, Luigi R.'
'Su, Hong'

_publ_section_title
;
 Inclusion compounds of a diol host with xylidines: controlled
 stoichiometries
;
_journal_issue 2
_journal_name_full 'Acta Crystallographica Section B'
_journal_page_first 251
_journal_page_last 259
_journal_paper_doi 10.1107/S010876810101881X
_journal_volume 58
_journal_year 2002
_chemical_formula_moiety 'C18 H20 O2/1.5(C8 H11 N1)'
_chemical_formula_sum 'C30 H36.5 N1.5 O2'
_chemical_formula_weight 450.11
_chemical_melting_point '363.65K for guest release onset temp. and 463.15K for host melting '
_chemical_name_common DHPC.26X
_chemical_name_systematic
;
1,1'-bis-(4-hydroxyphenyl)cyclohexane and 2,6-xylidine
;
_space_group_IT_number 2
_symmetry_cell_setting triclinic
_symmetry_space_group_name_Hall '-P 1'
_symmetry_space_group_name_H-M 'P -1'
_atom_sites_solution_hydrogens geom
_atom_sites_solution_primary direct
_atom_sites_solution_secondary difmap
_audit_creation_method SHELXL-97
_cell_angle_alpha 78.909(2)
_cell_angle_beta 85.1610(10)
_cell_angle_gamma 71.2380(10)
_cell_formula_units_Z 2
_cell_length_a 7.8594(3)
_cell_length_b 10.0150(10)
_cell_length_c 17.1690(10)
_cell_measurement_temperature 173(2)
_cell_volume 1255.33(15)
_computing_cell_refinement 'DENZO-SMN (Otwinowski & Minor, 1997)'
_computing_data_collection 'COLLECT (2000)'
_computing_data_reduction 'DENZO-SMN (Otwinowski & Minor, 1997)'
_computing_publication_material 'SHELXL-97 (Sheldrick, 1997)'
_computing_structure_refinement 'SHELXL-97 (Sheldrick, 1997)'
_computing_structure_solution 'SHELXS-97 (Sheldrick, 1990)'
_diffrn_ambient_temperature 173(2)
_diffrn_measured_fraction_theta_full 0.968
_diffrn_measured_fraction_theta_max 0.968
_diffrn_measurement_device_type 'Nonius Kappa CCD diffractometer'
_diffrn_measurement_method '1\% \f scans and \w scans'
_diffrn_radiation_monochromator graphite
_diffrn_radiation_source 'fine-focus sealed tube'
_diffrn_radiation_type MoK\a
_diffrn_radiation_wavelength 0.71069
_diffrn_reflns_av_R_equivalents 0.0172
_diffrn_reflns_av_sigmaI/netI 0.0756
_diffrn_reflns_limit_h_max 9
_diffrn_reflns_limit_h_min -6
_diffrn_reflns_limit_k_max 11
_diffrn_reflns_limit_k_min -12
_diffrn_reflns_limit_l_max 20
_diffrn_reflns_limit_l_min -20
_diffrn_reflns_number 6193
_diffrn_reflns_theta_full 25.64
_diffrn_reflns_theta_max 25.64
_diffrn_reflns_theta_min 2.74
_exptl_absorpt_coefficient_mu 0.074
_exptl_absorpt_correction_T_max 0.9890
_exptl_absorpt_correction_T_min 0.9641
_exptl_absorpt_correction_type none
_exptl_crystal_colour colourless
_exptl_crystal_density_diffrn 1.191
_exptl_crystal_density_meas ?
_exptl_crystal_density_method 'not measured'
_exptl_crystal_description prism
_exptl_crystal_F_000 486
_exptl_crystal_size_max 0.50
_exptl_crystal_size_mid 0.35
_exptl_crystal_size_min 0.15
_refine_diff_density_max 0.418
_refine_diff_density_min -0.183
_refine_ls_extinction_coef 0.014(3)
_refine_ls_extinction_expression Fc^*^=kFc[1+0.001xFc^2^\l^3^/sin(2\q)]^-1/4^
_refine_ls_extinction_method SHELXL
_refine_ls_goodness_of_fit_ref 1.038
_refine_ls_hydrogen_treatment mixed
_refine_ls_matrix_type full
_refine_ls_number_parameters 344
_refine_ls_number_reflns 4593
_refine_ls_number_restraints 6
_refine_ls_restrained_S_all 1.037
_refine_ls_R_factor_all 0.1128
_refine_ls_R_factor_gt 0.0560
_refine_ls_shift/su_max 0.000
_refine_ls_shift/su_mean 0.000
_refine_ls_structure_factor_coef Fsqd
_refine_ls_weighting_details 'calc w=1/[\s^2^(Fo^2^)+(0.0734P)^2^+0.0396P] where P=(Fo^2^+2Fc^2^)/3'
_refine_ls_weighting_scheme calc
_refine_ls_wR_factor_gt 0.1269
_refine_ls_wR_factor_ref 0.1487
_reflns_number_gt 2742
_reflns_number_total 4593
_reflns_threshold_expression >2sigma(I)
_cod_data_source_file an0588.cif
_cod_data_source_block dc26x1.5
_cod_depositor_comments
;
The following automatic conversions were performed:
'_symmetry_cell_setting' value 'Triclinic' changed to 'triclinic'
according to '/home/saulius/struct/CIF-dictionaries/cif_core.dic'
dictionary named 'cif_core.dic' version 2.4.1 from 2010-06-29.

Automatic conversion script
Id: cif_fix_enum 1527 2010-12-29 10:47:43Z saulius 

The following automatic conversions were performed:

'_symmetry_cell_setting' value 'Triclinic' changed to 'triclinic'
according to /home/saulius/struct/CIF-dictionaries/cif_core.dic
dictionary named 'cif_core.dic' version 2.4.1 from 2010-06-29.

Automatic conversion script
Id: cif_fix_values 1715 2011-07-08 13:25:40Z adriana 

The following automatic conversions were performed:

'_exptl_crystal_density_meas' value 'N/A' was changed to '?' - the
value is perceived as not measured.

Automatic conversion script
Id: cif_fix_values 3008 2015-01-20 13:52:24Z robertas 
;
_cod_original_sg_symbol_H-M P-1
_cod_original_formula_sum 'C30 H36.50 N1.50 O2'
_cod_database_code 2103247

loop_
_symmetry_equiv_pos_as_xyz
'x, y, z'
'-x, -y, -z'

loop_
_atom_site_label
_atom_site_fract_x
_atom_site_fract_y
_atom_site_fract_z
_atom_site_U_iso_or_equiv
_atom_site_adp_type
_atom_site_calc_flag
_atom_site_refinement_flags
_atom_site_occupancy
_atom_site_disorder_assembly
_atom_site_disorder_group
_atom_site_type_symbol
O1 0.9230(2) 0.59543(15) 0.20898(9) 0.0367(4) Uani d D 1 . . O
C7 0.5408(3) 0.7382(2) 0.38512(12) 0.0254(5) Uani d . 1 . . C
O2 0.7771(3) 0.63742(18) 0.74928(10) 0.0546(6) Uani d D 1 . . O
C8 0.6336(3) 0.8265(2) 0.34196(13) 0.0288(5) Uani d . 1 . . C
H8 0.6106 0.9197 0.3537 0.035 Uiso calc R 1 . . H
N1GA 1.0563(3) 0.7893(2) 0.10180(13) 0.0378(5) Uani d D 1 . . N
C1 0.4117(3) 0.7841(2) 0.45450(12) 0.0260(5) Uani d . 1 . . C
C14 0.4262(3) 0.7742(2) 0.60361(13) 0.0318(6) Uani d . 1 . . C
H14 0.3006 0.8229 0.6029 0.038 Uiso calc R 1 . . H
C13 0.5163(3) 0.7407(2) 0.53245(13) 0.0259(5) Uani d . 1 . . C
C10 0.7946(3) 0.6476(2) 0.26519(12) 0.0266(5) Uani d . 1 . . C
C1GA 1.0165(3) 0.9332(2) 0.11471(13) 0.0317(6) Uani d . 1 . . C
C11 0.7033(3) 0.5583(2) 0.30602(13) 0.0311(6) Uani d . 1 . . C
H11 0.7263 0.4654 0.2939 0.037 Uiso calc R 1 . . H
C3 0.1936(3) 0.9999(2) 0.36880(14) 0.0346(6) Uani d . 1 . . C
H31 0.1324 1.1042 0.3641 0.042 Uiso calc R 1 . . H
H32 0.2662 0.9829 0.3196 0.042 Uiso calc R 1 . . H
C9 0.7585(3) 0.7832(2) 0.28235(13) 0.0294(5) Uani d . 1 . . C
H9 0.8187 0.8465 0.2536 0.035 Uiso calc R 1 . . H
C2GA 1.1429(3) 0.9729(2) 0.14917(13) 0.0329(6) Uani d . 1 . . C
C18 0.6987(3) 0.6692(2) 0.53724(13) 0.0306(6) Uani d . 1 . . C
H18 0.7649 0.6447 0.4903 0.037 Uiso calc R 1 . . H
C12 0.5779(3) 0.6036(2) 0.36479(13) 0.0283(5) Uani d . 1 . . C
H12 0.5153 0.5409 0.3921 0.034 Uiso calc R 1 . . H
C2 0.3177(3) 0.9483(2) 0.43995(13) 0.0307(6) Uani d . 1 . . C
H21 0.2466 0.9753 0.4881 0.037 Uiso calc R 1 . . H
H22 0.4105 0.9974 0.4309 0.037 Uiso calc R 1 . . H
C17 0.7887(3) 0.6318(2) 0.60860(14) 0.0354(6) Uani d . 1 . . C
H17 0.9140 0.5818 0.6100 0.042 Uiso calc R 1 . . H
C6 0.2603(3) 0.7130(2) 0.46456(13) 0.0304(6) Uani d . 1 . . C
H61 0.3155 0.6077 0.4726 0.036 Uiso calc R 1 . . H
H62 0.1869 0.7371 0.5127 0.036 Uiso calc R 1 . . H
C16 0.6954(4) 0.6675(2) 0.67722(14) 0.0379(6) Uani d . 1 . . C
C15 0.5134(3) 0.7389(2) 0.67462(14) 0.0365(6) Uani d . 1 . . C
H15 0.4482 0.7638 0.7217 0.044 Uiso calc R 1 . . H
C5 0.1376(3) 0.7607(2) 0.39329(14) 0.0345(6) Uani d . 1 . . C
H51 0.2081 0.7295 0.3458 0.041 Uiso calc R 1 . . H
H52 0.0416 0.7149 0.4037 0.041 Uiso calc R 1 . . H
C6GA 0.8461(3) 1.0303(3) 0.09581(14) 0.0396(6) Uani d . 1 . . C
C4 0.0534(3) 0.9226(2) 0.37746(15) 0.0393(6) Uani d . 1 . . C
H41 -0.0311 0.9519 0.4217 0.047 Uiso calc R 1 . . H
H42 -0.0163 0.9514 0.3282 0.047 Uiso calc R 1 . . H
C7GA 1.3255(3) 0.8678(3) 0.16988(15) 0.0449(7) Uani d . 1 . . C
H7A1 1.3120 0.7860 0.2087 0.067 Uiso calc R 1 . . H
H7A2 1.3966 0.9146 0.1926 0.067 Uiso calc R 1 . . H
H7A3 1.3868 0.8344 0.1218 0.067 Uiso calc R 1 . . H
C3GA 1.0982(4) 1.1127(3) 0.16304(14) 0.0463(7) Uani d . 1 . . C
H3GA 1.1839 1.1416 0.1858 0.056 Uiso calc R 1 . . H
C5GA 0.8068(4) 1.1687(3) 0.11109(16) 0.0560(8) Uani d . 1 . . C
H5GA 0.6920 1.2362 0.0984 0.067 Uiso calc R 1 . . H
C8GA 0.7094(4) 0.9854(3) 0.06041(17) 0.0626(9) Uani d . 1 . . C
H8A1 0.5982 1.0661 0.0517 0.094 Uiso calc R 1 . . H
H8A2 0.6845 0.9053 0.0968 0.094 Uiso calc R 1 . . H
H8A3 0.7562 0.9555 0.0096 0.094 Uiso calc R 1 . . H
C4GA 0.9314(5) 1.2096(3) 0.14425(17) 0.0593(9) Uani d . 1 . . C
H4GA 0.9024 1.3046 0.1542 0.071 Uiso calc R 1 . . H
H1 0.969(4) 0.667(2) 0.1772(14) 0.080(10) Uiso d D 1 . . H
H2 0.896(3) 0.564(2) 0.7531(17) 0.092(11) Uiso d D 1 . . H
H1A1 1.181(3) 0.738(3) 0.1010(17) 0.072(10) Uiso d D 1 . . H
H1A2 1.005(4) 0.784(3) 0.0557(15) 0.077(10) Uiso d D 1 . . H
N1GB 1.4477(3) 0.5150(2) 0.12078(13) 0.0429(6) Uani d P 0.50 . 1 N
C6GB 1.6201(3) 0.5521(2) -0.00147(14) 0.0336(6) Uani d P 0.50 . 1 C
C1GB 1.5132(7) 0.4911(4) -0.0374(3) 0.0308(11) Uani d P 0.50 . 1 C
C3GB 1.3440(7) 0.4510(5) 0.0852(3) 0.0400(13) Uani d P 0.50 . 1 C
C5GB 1.5824(7) 0.5539(5) 0.0834(3) 0.0415(13) Uani d P 0.50 . 1 C
C7GB 1.7399(8) 0.6205(5) 0.0355(3) 0.0524(15) Uani d P 0.50 A 1 C
C8GB 1.7650(7) 0.6009(5) -0.0434(4) 0.0514(14) Uani d P 0.50 . 1 C
C4GB 1.4477(3) 0.5150(2) 0.12078(13) 0.0429(6) Uani d P 0.50 . 1 C
C2GB 1.6201(3) 0.5521(2) -0.00147(14) 0.0336(6) Uani d P 0.50 . 1 C

loop_
_atom_site_aniso_label
_atom_site_aniso_U_11
_atom_site_aniso_U_22
_atom_site_aniso_U_33
_atom_site_aniso_U_12
_atom_site_aniso_U_13
_atom_site_aniso_U_23
O1 0.0377(10) 0.0366(9) 0.0325(10) -0.0102(8) 0.0081(8) -0.0042(7)
C7 0.0258(13) 0.0258(11) 0.0253(13) -0.0098(10) -0.0033(10) -0.0021(9)
O2 0.0690(14) 0.0461(11) 0.0411(11) 0.0012(10) -0.0237(10) -0.0132(8)
C8 0.0302(14) 0.0276(11) 0.0329(14) -0.0146(10) -0.0019(11) -0.0053(10)
N1GA 0.0437(15) 0.0398(12) 0.0336(13) -0.0200(11) 0.0028(11) -0.0048(9)
C1 0.0263(13) 0.0256(11) 0.0269(13) -0.0096(10) -0.0003(10) -0.0043(9)
C14 0.0353(14) 0.0256(12) 0.0329(14) -0.0079(10) -0.0007(11) -0.0041(10)
C13 0.0296(14) 0.0215(11) 0.0295(13) -0.0116(10) -0.0007(10) -0.0051(9)
C10 0.0238(13) 0.0304(12) 0.0243(13) -0.0077(10) -0.0007(10) -0.0029(10)
C1GA 0.0358(15) 0.0340(13) 0.0230(13) -0.0125(11) 0.0060(11) 0.0002(10)
C11 0.0358(14) 0.0267(11) 0.0314(14) -0.0108(10) 0.0006(11) -0.0055(10)
C3 0.0340(14) 0.0297(12) 0.0370(15) -0.0057(11) -0.0029(11) -0.0052(10)
C9 0.0279(13) 0.0310(12) 0.0313(14) -0.0147(10) -0.0010(11) -0.0008(10)
C2GA 0.0349(15) 0.0372(13) 0.0259(13) -0.0127(11) 0.0035(11) -0.0034(10)
C18 0.0330(15) 0.0273(11) 0.0327(14) -0.0107(10) -0.0004(11) -0.0063(10)
C12 0.0300(13) 0.0268(12) 0.0300(13) -0.0141(10) 0.0011(11) -0.0014(9)
C2 0.0335(14) 0.0280(12) 0.0311(14) -0.0101(10) 0.0000(11) -0.0060(9)
C17 0.0360(15) 0.0287(12) 0.0422(16) -0.0085(10) -0.0092(12) -0.0073(11)
C6 0.0297(14) 0.0303(12) 0.0320(14) -0.0122(10) 0.0042(11) -0.0049(10)
C16 0.0564(18) 0.0265(12) 0.0303(15) -0.0087(12) -0.0130(13) -0.0061(10)
C15 0.0496(17) 0.0267(12) 0.0298(14) -0.0061(11) -0.0023(12) -0.0063(10)
C5 0.0266(13) 0.0389(13) 0.0402(15) -0.0141(10) -0.0003(11) -0.0060(10)
C6GA 0.0320(15) 0.0512(16) 0.0298(15) -0.0115(12) 0.0009(11) 0.0034(11)
C4 0.0329(15) 0.0416(14) 0.0396(16) -0.0064(11) -0.0040(12) -0.0056(11)
C7GA 0.0351(16) 0.0553(16) 0.0453(17) -0.0125(13) -0.0022(12) -0.0136(12)
C3GA 0.0635(19) 0.0404(15) 0.0360(16) -0.0181(14) -0.0027(13) -0.0053(11)
C5GA 0.0523(19) 0.0465(17) 0.0438(18) 0.0104(14) -0.0010(15) 0.0082(13)
C8GA 0.0433(18) 0.086(2) 0.0500(19) -0.0215(16) -0.0085(15) 0.0130(15)
C4GA 0.080(2) 0.0351(15) 0.0510(19) -0.0036(16) -0.0029(17) -0.0046(13)
N1GB 0.0477(16) 0.0431(13) 0.0350(14) -0.0063(12) 0.0005(12) -0.0140(11)
C6GB 0.0355(15) 0.0258(12) 0.0348(15) -0.0016(11) -0.0039(12) -0.0064(10)
C1GB 0.037(3) 0.024(2) 0.027(3) -0.006(2) -0.003(2) 0.000(2)
C3GB 0.050(3) 0.028(2) 0.038(3) -0.008(2) -0.002(3) -0.003(2)
C5GB 0.043(3) 0.026(2) 0.050(3) -0.002(2) -0.009(3) -0.003(2)
C7GB 0.056(4) 0.041(3) 0.066(4) -0.011(3) -0.024(3) -0.018(3)
C8GB 0.044(4) 0.051(3) 0.064(4) -0.022(3) 0.004(3) -0.011(3)
C4GB 0.0477(16) 0.0431(13) 0.0350(14) -0.0063(12) 0.0005(12) -0.0140(11)
C2GB 0.0355(15) 0.0258(12) 0.0348(15) -0.0016(11) -0.0039(12) -0.0064(10)

loop_
_atom_type_symbol
_atom_type_description
_atom_type_scat_dispersion_real
_atom_type_scat_dispersion_imag
_atom_type_scat_source
C C 0.0033 0.0016 'International Tables Vol C Tables 4.2.6.8 and 6.1.1.4'
H H 0.0000 0.0000 'International Tables Vol C Tables 4.2.6.8 and 6.1.1.4'
N N 0.0061 0.0033 'International Tables Vol C Tables 4.2.6.8 and 6.1.1.4'
O O 0.0106 0.0060 'International Tables Vol C Tables 4.2.6.8 and 6.1.1.4'

loop_
_geom_angle_atom_site_label_1
_geom_angle_atom_site_label_2
_geom_angle_atom_site_label_3
_geom_angle_site_symmetry_1
_geom_angle_site_symmetry_3
_geom_angle
C10 O1 H1 . . 113.5(17)
C8 C7 C12 . . 116.41(19)
C8 C7 C1 . . 121.68(18)
C12 C7 C1 . . 121.83(19)
C16 O2 H2 . . 115.3(18)
C9 C8 C7 . . 122.32(19)
C9 C8 H8 . . 118.8
C7 C8 H8 . . 118.8
C1GA N1GA H1A1 . . 113.7(18)
C1GA N1GA H1A2 . . 112.4(18)
H1A1 N1GA H1A2 . . 110(3)
C7 C1 C13 . . 109.93(17)
C7 C1 C2 . . 111.22(17)
C13 C1 C2 . . 108.86(15)
C7 C1 C6 . . 111.09(16)
C13 C1 C6 . . 108.95(17)
C2 C1 C6 . . 106.69(16)
C15 C14 C13 . . 122.3(2)
C15 C14 H14 . . 118.8
C13 C14 H14 . . 118.8
C18 C13 C14 . . 116.2(2)
C18 C13 C1 . . 123.73(19)
C14 C13 C1 . . 120.02(18)
C11 C10 C9 . . 119.6(2)
C11 C10 O1 . . 117.89(18)
C9 C10 O1 . . 122.5(2)
C2GA C1GA C6GA . . 121.0(2)
C2GA C1GA N1GA . . 120.1(2)
C6GA C1GA N1GA . . 118.8(2)
C10 C11 C12 . . 120.1(2)
C10 C11 H11 . . 119.9
C12 C11 H11 . . 119.9
C4 C3 C2 . . 111.45(19)
C4 C3 H31 . . 109.3
C2 C3 H31 . . 109.3
C4 C3 H32 . . 109.3
C2 C3 H32 . . 109.3
H31 C3 H32 . . 108.0
C10 C9 C8 . . 119.5(2)
C10 C9 H9 . . 120.2
C8 C9 H9 . . 120.2
C3GA C2GA C1GA . . 118.7(2)
C3GA C2GA C7GA . . 120.5(2)
C1GA C2GA C7GA . . 120.8(2)
C13 C18 C17 . . 122.2(2)
C13 C18 H18 . . 118.9
C17 C18 H18 . . 118.9
C11 C12 C7 . . 122.0(2)
C11 C12 H12 . . 119.0
C7 C12 H12 . . 119.0
C3 C2 C1 . . 112.85(17)
C3 C2 H21 . . 109.0
C1 C2 H21 . . 109.0
C3 C2 H22 . . 109.0
C1 C2 H22 . . 109.0
H21 C2 H22 . . 107.8
C16 C17 C18 . . 119.8(2)
C16 C17 H17 . . 120.1
C18 C17 H17 . . 120.1
C5 C6 C1 . . 112.97(18)
C5 C6 H61 . . 109.0
C1 C6 H61 . . 109.0
C5 C6 H62 . . 109.0
C1 C6 H62 . . 109.0
H61 C6 H62 . . 107.8
O2 C16 C15 . . 117.7(2)
O2 C16 C17 . . 122.7(2)
C15 C16 C17 . . 119.6(2)
C14 C15 C16 . . 119.9(2)
C14 C15 H15 . . 120.1
C16 C15 H15 . . 120.1
C4 C5 C6 . . 110.81(18)
C4 C5 H51 . . 109.5
C6 C5 H51 . . 109.5
C4 C5 H52 . . 109.5
C6 C5 H52 . . 109.5
H51 C5 H52 . . 108.1
C5GA C6GA C1GA . . 118.3(2)
C5GA C6GA C8GA . . 121.1(2)
C1GA C6GA C8GA . . 120.6(2)
C5 C4 C3 . . 112.16(19)
C5 C4 H41 . . 109.2
C3 C4 H41 . . 109.2
C5 C4 H42 . . 109.2
C3 C4 H42 . . 109.2
H41 C4 H42 . . 107.9
C2GA C7GA H7A1 . . 109.5
C2GA C7GA H7A2 . . 109.5
H7A1 C7GA H7A2 . . 109.5
C2GA C7GA H7A3 . . 109.5
H7A1 C7GA H7A3 . . 109.5
H7A2 C7GA H7A3 . . 109.5
C4GA C3GA C2GA . . 120.9(3)
C4GA C3GA H3GA . . 119.6
C2GA C3GA H3GA . . 119.6
C4GA C5GA C6GA . . 121.1(2)
C4GA C5GA H5GA . . 119.4
C6GA C5GA H5GA . . 119.4
C6GA C8GA H8A1 . . 109.5
C6GA C8GA H8A2 . . 109.5
H8A1 C8GA H8A2 . . 109.5
C6GA C8GA H8A3 . . 109.5
H8A1 C8GA H8A3 . . 109.5
H8A2 C8GA H8A3 . . 109.5
C5GA C4GA C3GA . . 120.0(2)
C5GA C4GA H4GA . . 120.0
C3GA C4GA H4GA . . 120.0
C5GB N1GB C3GB . . 122.9(3)
C5GB N1GB C1GB . 2_865 58.6(3)
C3GB N1GB C1GB . 2_865 64.6(3)
C1GB C6GB C1GB 2_865 . 57.0(4)
C1GB C6GB C3GB 2_865 2_865 121.5(4)
C1GB C6GB C3GB . 2_865 64.6(3)
C1GB C6GB C8GB 2_865 . 179.3(3)
C1GB C6GB C8GB . . 123.5(4)
C3GB C6GB C8GB 2_865 . 59.0(3)
C1GB C6GB C5GB 2_865 . 57.8(3)
C1GB C6GB C5GB . . 114.6(4)
C3GB C6GB C5GB 2_865 . 179.2(4)
C8GB C6GB C5GB . . 121.7(4)
C1GB C6GB C7GB 2_865 . 124.6(3)
C1GB C6GB C7GB . . 178.3(4)
C3GB C6GB C7GB 2_865 . 113.7(4)
C8GB C6GB C7GB . . 54.8(3)
C5GB C6GB C7GB . . 67.0(3)
C1GB C1GB C2GB 2_865 2_865 64.7(4)
C1GB C1GB C6GB 2_865 2_865 64.7(4)
C2GB C1GB C6GB 2_865 2_865 0.0(3)
C1GB C1GB C5GB 2_865 2_865 130.2(7)
C2GB C1GB C5GB 2_865 2_865 65.7(4)
C6GB C1GB C5GB 2_865 2_865 65.7(4)
C1GB C1GB C6GB 2_865 . 58.3(4)
C2GB C1GB C6GB 2_865 . 123.0(4)
C6GB C1GB C6GB 2_865 . 123.0(4)
C5GB C1GB C6GB 2_865 . 170.3(5)
C1GB C1GB C4GB 2_865 2_865 173.1(6)
C2GB C1GB C4GB 2_865 2_865 121.6(4)
C6GB C1GB C4GB 2_865 2_865 121.6(4)
C5GB C1GB C4GB 2_865 2_865 55.9(3)
C6GB C1GB C4GB . 2_865 115.3(4)
C1GB C1GB N1GB 2_865 2_865 173.1(6)
C2GB C1GB N1GB 2_865 2_865 121.6(4)
C6GB C1GB N1GB 2_865 2_865 121.6(4)
C5GB C1GB N1GB 2_865 2_865 55.9(3)
C6GB C1GB N1GB . 2_865 115.3(4)
C4GB C1GB N1GB 2_865 2_865 0.00(4)
C1GB C1GB C3GB 2_865 2_865 116.7(6)
C2GB C1GB C3GB 2_865 2_865 176.1(4)
C6GB C1GB C3GB 2_865 2_865 176.1(4)
C5GB C1GB C3GB 2_865 2_865 112.5(4)
C6GB C1GB C3GB . 2_865 58.4(3)
C4GB C1GB C3GB 2_865 2_865 56.9(3)
N1GB C1GB C3GB 2_865 2_865 56.9(3)
N1GB C3GB C8GB . 2_865 174.3(5)
N1GB C3GB C2GB . 2_865 115.5(4)
C8GB C3GB C2GB 2_865 2_865 61.1(3)
N1GB C3GB C6GB . 2_865 115.5(4)
C8GB C3GB C6GB 2_865 2_865 61.1(3)
C2GB C3GB C6GB 2_865 2_865 0.00(17)
N1GB C3GB C1GB . 2_865 58.6(3)
C8GB C3GB C1GB 2_865 2_865 117.9(4)
C2GB C3GB C1GB 2_865 2_865 56.9(3)
C6GB C3GB C1GB 2_865 2_865 56.9(3)
N1GB C5GB C1GB . 2_865 65.5(3)
N1GB C5GB C6GB . . 121.9(4)
C1GB C5GB C6GB 2_865 . 56.5(3)
N1GB C5GB C7GB . . 174.2(4)
C1GB C5GB C7GB 2_865 . 115.6(4)
C6GB C5GB C7GB . . 59.3(3)
C8GB C7GB C6GB . . 58.9(3)
C8GB C7GB C5GB . . 112.5(4)
C6GB C7GB C5GB . . 53.7(3)
C7GB C8GB C3GB . 2_865 126.0(5)
C7GB C8GB C6GB . . 66.3(4)
C3GB C8GB C6GB 2_865 . 59.9(3)

loop_
_geom_bond_atom_site_label_1
_geom_bond_atom_site_label_2
_geom_bond_site_symmetry_2
_geom_bond_distance
O1 C10 . 1.383(2)
O1 H1 . 0.963(14)
C7 C8 . 1.391(3)
C7 C12 . 1.391(3)
C7 C1 . 1.538(3)
O2 C16 . 1.378(3)
O2 H2 . 0.985(14)
C8 C9 . 1.388(3)
C8 H8 . 0.9500
N1GA C1GA . 1.430(3)
N1GA H1A1 . 0.95(2)
N1GA H1A2 . 0.93(2)
C1 C13 . 1.545(3)
C1 C2 . 1.550(3)
C1 C6 . 1.554(3)
C14 C15 . 1.378(3)
C14 C13 . 1.402(3)
C14 H14 . 0.9500
C13 C18 . 1.383(3)
C10 C11 . 1.376(3)
C10 C9 . 1.380(3)
C1GA C2GA . 1.393(3)
C1GA C6GA . 1.400(3)
C11 C12 . 1.384(3)
C11 H11 . 0.9500
C3 C4 . 1.521(3)
C3 C2 . 1.531(3)
C3 H31 . 0.9900
C3 H32 . 0.9900
C9 H9 . 0.9500
C2GA C3GA . 1.392(3)
C2GA C7GA . 1.504(3)
C18 C17 . 1.393(3)
C18 H18 . 0.9500
C12 H12 . 0.9500
C2 H21 . 0.9900
C2 H22 . 0.9900
C17 C16 . 1.379(3)
C17 H17 . 0.9500
C6 C5 . 1.527(3)
C6 H61 . 0.9900
C6 H62 . 0.9900
C16 C15 . 1.378(3)
C15 H15 . 0.9500
C5 C4 . 1.520(3)
C5 H51 . 0.9900
C5 H52 . 0.9900
C6GA C5GA . 1.392(4)
C6GA C8GA . 1.501(4)
C4 H41 . 0.9900
C4 H42 . 0.9900
C7GA H7A1 . 0.9800
C7GA H7A2 . 0.9800
C7GA H7A3 . 0.9800
C3GA C4GA . 1.378(4)
C3GA H3GA . 0.9500
C5GA C4GA . 1.376(4)
C5GA H5GA . 0.9500
C8GA H8A1 . 0.9800
C8GA H8A2 . 0.9800
C8GA H8A3 . 0.9800
C4GA H4GA . 0.9500
N1GB C5GB . 1.318(6)
N1GB C3GB . 1.421(6)
N1GB C1GB 2_865 1.448(5)
C6GB C1GB 2_865 1.339(5)
C6GB C1GB . 1.422(6)
C6GB C3GB 2_865 1.446(5)
C6GB C8GB . 1.462(6)
C6GB C5GB . 1.465(6)
C6GB C7GB . 1.563(6)
C1GB C1GB 2_865 1.319(9)
C1GB C2GB 2_865 1.339(5)
C1GB C6GB 2_865 1.339(5)
C1GB C5GB 2_865 1.359(7)
C1GB C4GB 2_865 1.448(5)
C1GB N1GB 2_865 1.448(5)
C1GB C3GB 2_865 1.533(7)
C3GB C8GB 2_865 1.433(8)
C3GB C2GB 2_865 1.446(5)
C3GB C6GB 2_865 1.446(5)
C3GB C1GB 2_865 1.533(7)
C5GB C1GB 2_865 1.359(7)
C5GB C7GB . 1.674(8)
C7GB C8GB . 1.395(8)
C8GB C3GB 2_865 1.433(8)

loop_
_geom_hbond_atom_site_label_D
_geom_hbond_atom_site_label_H
_geom_hbond_atom_site_label_A
_geom_hbond_site_symmetry_A
_geom_hbond_distance_DH
_geom_hbond_distance_HA
_geom_hbond_distance_DA
_geom_hbond_angle_DHA
O1 H1 N1GA . 0.963(14) 1.850(14) 2.804(3) 170(3)
O2 H2 O1 2_766 0.985(14) 1.813(15) 2.759(2) 160(3)
N1GA H1A1 N1GB . 0.95(2) 2.52(2) 3.392(3) 154(2)

loop_
_geom_torsion_atom_site_label_1
_geom_torsion_atom_site_label_2
_geom_torsion_atom_site_label_3
_geom_torsion_atom_site_label_4
_geom_torsion_site_symmetry_1
_geom_torsion_site_symmetry_4
_geom_torsion
C12 C7 C8 C9 . . -0.8(3)
C1 C7 C8 C9 . . 176.06(19)
C8 C7 C1 C13 . . -88.0(2)
C12 C7 C1 C13 . . 88.7(2)
C8 C7 C1 C2 . . 32.7(3)
C12 C7 C1 C2 . . -150.7(2)
C8 C7 C1 C6 . . 151.4(2)
C12 C7 C1 C6 . . -32.0(3)
C15 C14 C13 C18 . . 0.3(3)
C15 C14 C13 C1 . . -179.49(19)
C7 C1 C13 C18 . . -0.9(3)
C2 C1 C13 C18 . . -123.0(2)
C6 C1 C13 C18 . . 121.0(2)
C7 C1 C13 C14 . . 178.84(18)
C2 C1 C13 C14 . . 56.8(2)
C6 C1 C13 C14 . . -59.2(2)
C9 C10 C11 C12 . . -1.0(3)
O1 C10 C11 C12 . . 177.78(19)
C11 C10 C9 C8 . . 1.6(3)
O1 C10 C9 C8 . . -177.13(19)
C7 C8 C9 C10 . . -0.7(3)
C6GA C1GA C2GA C3GA . . -1.4(3)
N1GA C1GA C2GA C3GA . . -178.2(2)
C6GA C1GA C2GA C7GA . . 179.6(2)
N1GA C1GA C2GA C7GA . . 2.8(3)
C14 C13 C18 C17 . . 0.2(3)
C1 C13 C18 C17 . . 179.95(19)
C10 C11 C12 C7 . . -0.6(3)
C8 C7 C12 C11 . . 1.4(3)
C1 C7 C12 C11 . . -175.4(2)
C4 C3 C2 C1 . . 56.0(2)
C7 C1 C2 C3 . . 65.0(2)
C13 C1 C2 C3 . . -173.71(18)
C6 C1 C2 C3 . . -56.3(2)
C13 C18 C17 C16 . . -0.6(3)
C7 C1 C6 C5 . . -64.2(2)
C13 C1 C6 C5 . . 174.57(16)
C2 C1 C6 C5 . . 57.2(2)
C18 C17 C16 O2 . . -178.1(2)
C18 C17 C16 C15 . . 0.6(3)
C13 C14 C15 C16 . . -0.3(3)
O2 C16 C15 C14 . . 178.6(2)
C17 C16 C15 C14 . . -0.1(3)
C1 C6 C5 C4 . . -57.2(2)
C2GA C1GA C6GA C5GA . . 1.1(3)
N1GA C1GA C6GA C5GA . . 177.9(2)
C2GA C1GA C6GA C8GA . . -178.6(2)
N1GA C1GA C6GA C8GA . . -1.8(3)
C6 C5 C4 C3 . . 53.7(3)
C2 C3 C4 C5 . . -53.2(2)
C1GA C2GA C3GA C4GA . . 1.0(4)
C7GA C2GA C3GA C4GA . . -180.0(2)
C1GA C6GA C5GA C4GA . . -0.3(4)
C8GA C6GA C5GA C4GA . . 179.4(3)
C6GA C5GA C4GA C3GA . . -0.1(4)
C2GA C3GA C4GA C5GA . . -0.2(4)
C3GB C6GB C1GB C1GB 2_865 2_865 -175.7(4)
C8GB C6GB C1GB C1GB . 2_865 -179.4(4)
C5GB C6GB C1GB C1GB . 2_865 4.5(4)
C7GB C6GB C1GB C1GB . 2_865 -168(10)
C1GB C6GB C1GB C2GB 2_865 2_865 0.0000(10)
C3GB C6GB C1GB C2GB 2_865 2_865 -175.7(4)
C8GB C6GB C1GB C2GB . 2_865 -179.4(4)
C5GB C6GB C1GB C2GB . 2_865 4.5(4)
C7GB C6GB C1GB C2GB . 2_865 -168(10)
C1GB C6GB C1GB C6GB 2_865 2_865 0.0000(10)
C3GB C6GB C1GB C6GB 2_865 2_865 -175.7(4)
C8GB C6GB C1GB C6GB . 2_865 -179.4(4)
C5GB C6GB C1GB C6GB . 2_865 4.5(4)
C7GB C6GB C1GB C6GB . 2_865 -168(10)
C1GB C6GB C1GB C5GB 2_865 2_865 153(3)
C3GB C6GB C1GB C5GB 2_865 2_865 -23(2)
C8GB C6GB C1GB C5GB . 2_865 -27(3)
C5GB C6GB C1GB C5GB . 2_865 157(2)
C7GB C6GB C1GB C5GB . 2_865 -16(12)
C1GB C6GB C1GB C4GB 2_865 2_865 177.1(6)
C3GB C6GB C1GB C4GB 2_865 2_865 1.4(3)
C8GB C6GB C1GB C4GB . 2_865 -2.3(5)
C5GB C6GB C1GB C4GB . 2_865 -178.4(3)
C7GB C6GB C1GB C4GB . 2_865 9(11)
C1GB C6GB C1GB N1GB 2_865 2_865 177.1(6)
C3GB C6GB C1GB N1GB 2_865 2_865 1.4(3)
C8GB C6GB C1GB N1GB . 2_865 -2.3(5)
C5GB C6GB C1GB N1GB . 2_865 -178.4(3)
C7GB C6GB C1GB N1GB . 2_865 9(11)
C1GB C6GB C1GB C3GB 2_865 2_865 175.7(4)
C8GB C6GB C1GB C3GB . 2_865 -3.7(4)
C5GB C6GB C1GB C3GB . 2_865 -179.8(3)
C7GB C6GB C1GB C3GB . 2_865 7(10)
C5GB N1GB C3GB C8GB . 2_865 -59(5)
C1GB N1GB C3GB C8GB 2_865 2_865 -53(5)
C5GB N1GB C3GB C2GB . 2_865 -7.8(5)
C1GB N1GB C3GB C2GB 2_865 2_865 -1.4(3)
C5GB N1GB C3GB C6GB . 2_865 -7.8(5)
C1GB N1GB C3GB C6GB 2_865 2_865 -1.4(3)
C5GB N1GB C3GB C1GB . 2_865 -6.4(4)
C3GB N1GB C5GB C1GB . 2_865 6.7(4)
C3GB N1GB C5GB C6GB . . 8.5(5)
C1GB N1GB C5GB C6GB 2_865 . 1.8(3)
C3GB N1GB C5GB C7GB . . 109(5)
C1GB N1GB C5GB C7GB 2_865 . 102(5)
C1GB C6GB C5GB N1GB 2_865 . -1.9(3)
C1GB C6GB C5GB N1GB . . -6.4(5)
C3GB C6GB C5GB N1GB 2_865 . -2E1(3)
C8GB C6GB C5GB N1GB . . 177.4(3)
C7GB C6GB C5GB N1GB . . 173.3(4)
C1GB C6GB C5GB C1GB . 2_865 -4.5(4)
C3GB C6GB C5GB C1GB 2_865 2_865 -2E1(3)
C8GB C6GB C5GB C1GB . 2_865 179.4(4)
C7GB C6GB C5GB C1GB . 2_865 175.3(3)
C1GB C6GB C5GB C7GB 2_865 . -175.3(3)
C1GB C6GB C5GB C7GB . . -179.8(3)
C3GB C6GB C5GB C7GB 2_865 . 17E1(3)
C8GB C6GB C5GB C7GB . . 4.1(4)
C1GB C6GB C7GB C8GB 2_865 . -179.4(4)
C1GB C6GB C7GB C8GB . . -11(10)
C3GB C6GB C7GB C8GB 2_865 . -4.1(4)
C5GB C6GB C7GB C8GB . . 175.7(4)
C1GB C6GB C7GB C5GB 2_865 . 4.9(4)
C1GB C6GB C7GB C5GB . . 173(10)
C3GB C6GB C7GB C5GB 2_865 . -179.8(3)
C8GB C6GB C7GB C5GB . . -175.7(4)
N1GB C5GB C7GB C8GB . . -107(5)
C1GB C5GB C7GB C8GB 2_865 . -8.3(6)
C6GB C5GB C7GB C8GB . . -3.9(4)
N1GB C5GB C7GB C6GB . . -103(5)
C1GB C5GB C7GB C6GB 2_865 . -4.4(3)
C6GB C7GB C8GB C3GB . 2_865 4.6(5)
C5GB C7GB C8GB C3GB . 2_865 8.4(7)
C5GB C7GB C8GB C6GB . . 3.7(3)
C1GB C6GB C8GB C7GB 2_865 . 4E1(3)
C1GB C6GB C8GB C7GB . . 179.6(4)
C3GB C6GB C8GB C7GB 2_865 . 175.7(4)
C5GB C6GB C8GB C7GB . . -4.6(4)
C1GB C6GB C8GB C3GB 2_865 2_865 -13E1(3)
C1GB C6GB C8GB C3GB . 2_865 3.9(4)
C5GB C6GB C8GB C3GB . 2_865 179.7(3)
C7GB C6GB C8GB C3GB . 2_865 -175.7(4)
